data_7203731
loop_
_publ_author_name
'McMurtrie, John'
'Dance, Ian'

_publ_section_title
;
 Engineering grids of metal complexes: development of the 2D M(terpy)2
 embrace motif in crystals
;
_journal_issue 35
_journal_name_full CrystEngComm
_journal_page_first 216
_journal_paper_doi 10.1039/b500289c
_journal_volume 7
_journal_year 2005
_chemical_formula_moiety 'C30 H22 N6 Ni, C3 H7 N O, 2(F6 P)'
_chemical_formula_sum 'C33 H29 F12 N7 Ni O P2'
_chemical_formula_weight 888.28
_chemical_name_common '[Ni(terpy)2](PF6)2.DMF'
_space_group_IT_number 14
_symmetry_cell_setting monoclinic
_symmetry_space_group_name_Hall '-P 2yn'
_symmetry_space_group_name_H-M 'P 1 21/n 1'
_atom_sites_solution_hydrogens geom
_atom_sites_solution_primary direct
_atom_sites_solution_secondary difmap
_audit_creation_method SHELXL-97
_cell_angle_alpha 90.00
_cell_angle_beta 94.4130(10)
_cell_angle_gamma 90.00
_cell_formula_units_Z 4
_cell_length_a 8.8680(10)
_cell_length_b 9.1230(10)
_cell_length_c 45.055(5)
_cell_measurement_reflns_used 994
_cell_measurement_temperature 150(2)
_cell_measurement_theta_max 27.933
_cell_measurement_theta_min 2.410
_cell_volume 3634.3(7)
_computing_cell_refinement 'SAINT (Siemens, 1995)'
_computing_data_collection 'SMART (Siemens, 1995)'
_computing_data_reduction 'SAINT and XPREP (Siemens, 1995)'
_computing_molecular_graphics
;ORTEP-3 (Farrugia, 1997)
WINGX-32 (Farrugia, 1999)
;
_computing_publication_material 'enCIFer 1.0 (CCDC, 2003)'
_computing_structure_refinement 'SHELXL-97 (Sheldrick, 1997)'
_computing_structure_solution 'SIR97 (Altomare, et. al. 1997)'
_diffrn_ambient_temperature 150(2)
_diffrn_measured_fraction_theta_full 0.997
_diffrn_measured_fraction_theta_max 0.959
_diffrn_measurement_device_type 'Bruker SMART 1000 CCD'
_diffrn_measurement_method \w
_diffrn_radiation_monochromator graphite
_diffrn_radiation_source 'sealed tube'
_diffrn_radiation_type MoK\a
_diffrn_radiation_wavelength 0.71069
_diffrn_reflns_av_R_equivalents 0.0195
_diffrn_reflns_av_sigmaI/netI 0.0166
_diffrn_reflns_limit_h_max 11
_diffrn_reflns_limit_h_min -11
_diffrn_reflns_limit_k_max 12
_diffrn_reflns_limit_k_min -12
_diffrn_reflns_limit_l_max 60
_diffrn_reflns_limit_l_min -60
_diffrn_reflns_number 26371
_diffrn_reflns_theta_full 25.00
_diffrn_reflns_theta_max 28.28
_diffrn_reflns_theta_min 1.81
_diffrn_standards_decay_% 0.01
_diffrn_standards_number 498
_exptl_absorpt_coefficient_mu 0.724
_exptl_absorpt_correction_T_max 0.840
_exptl_absorpt_correction_T_min 0.732
_exptl_absorpt_correction_type multi-scan
_exptl_absorpt_process_details 'SADABS (Sheldrick, 1999)'
_exptl_crystal_colour orange
_exptl_crystal_density_diffrn 1.623
_exptl_crystal_density_method 'not measured'
_exptl_crystal_description 'rectangular prism'
_exptl_crystal_F_000 1800
_exptl_crystal_size_max 0.55
_exptl_crystal_size_mid 0.28
_exptl_crystal_size_min 0.24
_refine_diff_density_max 1.727
_refine_diff_density_min -0.979
_refine_diff_density_rms 0.085
_refine_ls_extinction_method none
_refine_ls_goodness_of_fit_ref 1.117
_refine_ls_hydrogen_treatment mixed
_refine_ls_matrix_type full
_refine_ls_number_parameters 505
_refine_ls_number_reflns 8629
_refine_ls_number_restraints 0
_refine_ls_restrained_S_all 1.117
_refine_ls_R_factor_all 0.0602
_refine_ls_R_factor_gt 0.0567
_refine_ls_shift/su_max 0.002
_refine_ls_shift/su_mean 0.000
_refine_ls_structure_factor_coef Fsqd
_refine_ls_weighting_details 'calc w=1/[\s^2^(Fo^2^)+(0.0633P)^2^+7.4179P] where P=(Fo^2^+2Fc^2^)/3'
_refine_ls_weighting_scheme calc
_refine_ls_wR_factor_gt 0.1471
_refine_ls_wR_factor_ref 0.1491
_reflns_number_gt 7983
_reflns_number_total 8629
_reflns_threshold_expression >2sigma(I)
_cod_data_source_file b500289c.txt
_cod_data_source_block jcm28_crystal3
_cod_depositor_comments
;
The following automatic conversions were performed:
'_symmetry_cell_setting' value 'Monoclinic' changed to 'monoclinic'
according to '/home/saulius/struct/CIF-dictionaries/cif_core.dic'
dictionary named 'cif_core.dic' version 2.4.1 from 2010-06-29.

Automatic conversion script
Id: cif_fix_enum 1527 2010-12-29 10:47:43Z saulius 
;
_cod_original_sg_symbol_Hall '-P 2yn '
_cod_original_sg_symbol_H-M 'P2(1)/n  '
_cod_database_code 7203731

loop_
_symmetry_equiv_pos_as_xyz
'x, y, z'
'-x+1/2, y+1/2, -z+1/2'
'-x, -y, -z'
'x-1/2, -y-1/2, z-1/2'

loop_
_atom_site_label
_atom_site_type_symbol
_atom_site_fract_x
_atom_site_fract_y
_atom_site_fract_z
_atom_site_U_iso_or_equiv
_atom_site_adp_type
_atom_site_occupancy
_atom_site_symmetry_multiplicity
_atom_site_calc_flag
_atom_site_refinement_flags
_atom_site_disorder_assembly
_atom_site_disorder_group
C1 C 0.2738(3) 0.4899(3) 0.83768(7) 0.0287(6) Uani 1 1 d . . .
H1 H 0.2322 0.4582 0.8187 0.034 Uiso 1 1 calc R . .
C2 C 0.3353(4) 0.6299(4) 0.84047(8) 0.0370(7) Uani 1 1 d . . .
H2 H 0.3361 0.6927 0.8237 0.044 Uiso 1 1 calc R . .
C3 C 0.3950(4) 0.6760(3) 0.86805(9) 0.0408(8) Uani 1 1 d . . .
H3 H 0.4387 0.7708 0.8704 0.049 Uiso 1 1 calc R . .
C4 C 0.3908(3) 0.5836(3) 0.89218(8) 0.0346(7) Uani 1 1 d . . .
H4 H 0.4300 0.6143 0.9114 0.042 Uiso 1 1 calc R . .
C5 C 0.3282(3) 0.4447(3) 0.88792(7) 0.0264(6) Uani 1 1 d . . .
C6 C 0.3175(3) 0.3377(3) 0.91250(7) 0.0277(6) Uani 1 1 d . . .
C7 C 0.3761(4) 0.3561(4) 0.94183(7) 0.0381(7) Uani 1 1 d . . .
H7 H 0.4280 0.4434 0.9479 0.046 Uiso 1 1 calc R . .
C8 C 0.3567(4) 0.2436(4) 0.96189(7) 0.0440(8) Uani 1 1 d . . .
H8 H 0.3957 0.2538 0.9820 0.053 Uiso 1 1 calc R . .
C9 C 0.2811(4) 0.1168(4) 0.95281(7) 0.0364(7) Uani 1 1 d . . .
H9 H 0.2668 0.0399 0.9665 0.044 Uiso 1 1 calc R . .
C10 C 0.2265(3) 0.1048(3) 0.92317(6) 0.0273(6) Uani 1 1 d . . .
C11 C 0.1481(3) -0.0247(3) 0.90919(6) 0.0252(5) Uani 1 1 d . . .
C12 C 0.1086(4) -0.1480(4) 0.92506(7) 0.0339(7) Uani 1 1 d . . .
H12 H 0.1303 -0.1524 0.9460 0.041 Uiso 1 1 calc R . .
C13 C 0.0373(4) -0.2645(4) 0.90998(8) 0.0366(7) Uani 1 1 d . . .
H13 H 0.0100 -0.3499 0.9204 0.044 Uiso 1 1 calc R . .
C14 C 0.0068(3) -0.2541(3) 0.87962(7) 0.0326(6) Uani 1 1 d . . .
H14 H -0.0417 -0.3323 0.8687 0.039 Uiso 1 1 calc R . .
C15 C 0.0481(3) -0.1277(3) 0.86515(6) 0.0267(5) Uani 1 1 d . . .
H15 H 0.0263 -0.1210 0.8442 0.032 Uiso 1 1 calc R . .
C16 C -0.1139(4) 0.3310(4) 0.87573(9) 0.0389(7) Uani 1 1 d . . .
H16 H -0.0717 0.3326 0.8958 0.047 Uiso 1 1 calc R . .
C17 C -0.2540(4) 0.3957(4) 0.86891(11) 0.0540(11) Uani 1 1 d . . .
H17 H -0.3066 0.4418 0.8840 0.065 Uiso 1 1 calc R . .
C18 C -0.3148(4) 0.3917(5) 0.84003(12) 0.0604(12) Uani 1 1 d . . .
H18 H -0.4104 0.4356 0.8349 0.072 Uiso 1 1 calc R . .
C19 C -0.2377(4) 0.3239(4) 0.81814(10) 0.0496(10) Uani 1 1 d . . .
H19 H -0.2799 0.3195 0.7981 0.059 Uiso 1 1 calc R . .
C20 C -0.0959(3) 0.2622(3) 0.82640(7) 0.0326(7) Uani 1 1 d . . .
C21 C 0.0013(4) 0.1929(3) 0.80518(7) 0.0322(6) Uani 1 1 d . . .
C22 C -0.0358(5) 0.1723(4) 0.77483(8) 0.0471(9) Uani 1 1 d . . .
H22 H -0.1310 0.2027 0.7658 0.057 Uiso 1 1 calc R . .
C23 C 0.0699(5) 0.1065(5) 0.75835(8) 0.0552(11) Uani 1 1 d . . .
H23 H 0.0462 0.0897 0.7377 0.066 Uiso 1 1 calc R . .
C24 C 0.2106(5) 0.0639(4) 0.77130(7) 0.0451(9) Uani 1 1 d . . .
H24 H 0.2835 0.0195 0.7598 0.054 Uiso 1 1 calc R . .
C25 C 0.2412(4) 0.0883(3) 0.80151(6) 0.0301(6) Uani 1 1 d . . .
C26 C 0.3848(3) 0.0523(3) 0.81923(6) 0.0282(6) Uani 1 1 d . . .
C27 C 0.5070(4) -0.0163(4) 0.80750(8) 0.0401(8) Uani 1 1 d . . .
H27 H 0.5025 -0.0432 0.7871 0.048 Uiso 1 1 calc R . .
C28 C 0.6362(4) -0.0450(4) 0.82623(9) 0.0457(9) Uani 1 1 d . . .
H28 H 0.7209 -0.0915 0.8186 0.055 Uiso 1 1 calc R . .
C29 C 0.6408(4) -0.0056(4) 0.85588(8) 0.0381(7) Uani 1 1 d . . .
H29 H 0.7277 -0.0249 0.8690 0.046 Uiso 1 1 calc R . .
C30 C 0.5146(3) 0.0631(3) 0.86599(7) 0.0277(6) Uani 1 1 d . . .
H30 H 0.5173 0.0917 0.8863 0.033 Uiso 1 1 calc R . .
C31 C 0.8971(5) -0.5617(5) 0.96204(9) 0.0529(10) Uani 1 1 d . . .
H31 H 0.8578 -0.4650 0.9626 0.064 Uiso 1 1 calc R . .
C32 C 0.9055(5) -0.8068(4) 0.98209(9) 0.0528(10) Uani 1 1 d . . .
H32A H 0.8578 -0.8624 0.9975 0.079 Uiso 1 1 calc R . .
H32B H 1.0153 -0.8051 0.9867 0.079 Uiso 1 1 calc R . .
H32C H 0.8823 -0.8536 0.9627 0.079 Uiso 1 1 calc R . .
C33 C 0.7441(6) -0.6158(7) 1.00301(11) 0.0797(17) Uani 1 1 d . . .
H33A H 0.7215 -0.7012 1.0151 0.120 Uiso 1 1 calc R . .
H33B H 0.6503 -0.5786 0.9928 0.120 Uiso 1 1 calc R . .
H33C H 0.7904 -0.5391 1.0159 0.120 Uiso 1 1 calc R . .
N1 N 0.2713(2) 0.3985(3) 0.86083(5) 0.0239(5) Uani 1 1 d . . .
N2 N 0.2448(3) 0.2145(3) 0.90395(5) 0.0229(4) Uani 1 1 d . . .
N3 N 0.1172(2) -0.0153(2) 0.87938(5) 0.0221(4) Uani 1 1 d . . .
N4 N -0.0365(3) 0.2663(3) 0.85493(6) 0.0288(5) Uani 1 1 d . . .
N5 N 0.1371(3) 0.1507(3) 0.81759(5) 0.0250(5) Uani 1 1 d . . .
N6 N 0.3893(3) 0.0907(2) 0.84831(5) 0.0234(4) Uani 1 1 d . . .
N7 N 0.8477(3) -0.6578(4) 0.98120(6) 0.0411(7) Uani 1 1 d . . .
F1 F 0.5730(3) -0.3018(2) 0.96129(5) 0.0476(5) Uani 1 1 d . . .
F2 F 0.5944(3) -0.0614(3) 0.97345(5) 0.0526(6) Uani 1 1 d . . .
F3 F 0.7121(3) -0.0194(3) 0.93142(5) 0.0677(8) Uani 1 1 d . . .
F4 F 0.6909(2) -0.2608(3) 0.91980(5) 0.0492(5) Uani 1 1 d . . .
F5 F 0.4836(2) -0.1302(2) 0.92841(5) 0.0483(5) Uani 1 1 d . . .
F6 F 0.8016(3) -0.1898(3) 0.96452(5) 0.0554(6) Uani 1 1 d . . .
F7 F -0.0156(5) 0.5141(3) 0.77082(7) 0.0978(13) Uani 1 1 d . . .
F8 F -0.2259(3) 0.6447(5) 0.77971(7) 0.0932(12) Uani 1 1 d . . .
F9 F -0.0738(4) 0.8380(3) 0.79198(7) 0.0805(10) Uani 1 1 d . . .
F10 F 0.1265(3) 0.7063(4) 0.78252(6) 0.0705(8) Uani 1 1 d . . .
F11 F -0.0585(3) 0.7278(3) 0.74685(5) 0.0662(7) Uani 1 1 d . . .
F12 F -0.0390(3) 0.6213(3) 0.81449(5) 0.0553(6) Uani 1 1 d . . .
P1 P 0.64310(9) -0.15876(9) 0.946446(18) 0.03210(18) Uani 1 1 d . . .
P2 P -0.05109(10) 0.67541(9) 0.780414(18) 0.03257(18) Uani 1 1 d . . .
Ni1 Ni 0.18470(4) 0.18353(4) 0.860904(7) 0.01943(10) Uani 1 1 d . . .
O1 O 0.9886(4) -0.5868(3) 0.94370(7) 0.0606(8) Uani 1 1 d . . .

loop_
_atom_site_aniso_label
_atom_site_aniso_U_11
_atom_site_aniso_U_22
_atom_site_aniso_U_33
_atom_site_aniso_U_23
_atom_site_aniso_U_13
_atom_site_aniso_U_12
C1 0.0245(13) 0.0261(14) 0.0355(15) 0.0046(11) 0.0015(11) 0.0001(11)
C2 0.0332(15) 0.0261(15) 0.0518(19) 0.0111(14) 0.0041(14) -0.0015(12)
C3 0.0357(17) 0.0223(14) 0.064(2) -0.0026(14) 0.0032(15) -0.0064(12)
C4 0.0308(15) 0.0285(15) 0.0442(18) -0.0083(13) 0.0007(13) -0.0045(12)
C5 0.0193(12) 0.0236(13) 0.0362(15) -0.0035(11) 0.0018(10) 0.0010(10)
C6 0.0262(13) 0.0271(14) 0.0297(14) -0.0060(11) 0.0019(11) 0.0011(11)
C7 0.0450(18) 0.0367(17) 0.0318(16) -0.0101(13) -0.0024(13) -0.0037(14)
C8 0.057(2) 0.050(2) 0.0229(14) -0.0066(14) -0.0060(14) -0.0012(17)
C9 0.0467(18) 0.0397(18) 0.0229(14) 0.0028(12) 0.0029(12) 0.0007(14)
C10 0.0283(13) 0.0302(14) 0.0238(13) -0.0002(11) 0.0054(10) 0.0035(11)
C11 0.0245(12) 0.0270(14) 0.0248(13) 0.0024(10) 0.0057(10) 0.0034(10)
C12 0.0401(16) 0.0332(16) 0.0294(14) 0.0084(12) 0.0092(12) 0.0000(13)
C13 0.0406(17) 0.0308(16) 0.0403(17) 0.0086(13) 0.0149(13) -0.0041(13)
C14 0.0310(14) 0.0275(15) 0.0399(16) 0.0008(12) 0.0073(12) -0.0058(12)
C15 0.0265(13) 0.0262(14) 0.0278(13) -0.0002(11) 0.0040(10) -0.0024(11)
C16 0.0278(15) 0.0297(16) 0.060(2) -0.0016(14) 0.0088(14) 0.0009(12)
C17 0.0290(17) 0.040(2) 0.095(3) 0.007(2) 0.0155(19) 0.0085(15)
C18 0.0230(16) 0.046(2) 0.111(4) 0.019(2) 0.003(2) 0.0077(15)
C19 0.0310(17) 0.0392(19) 0.075(3) 0.0229(18) -0.0168(17) -0.0059(14)
C20 0.0262(14) 0.0243(14) 0.0455(17) 0.0124(12) -0.0078(12) -0.0081(11)
C21 0.0365(15) 0.0259(14) 0.0321(15) 0.0083(12) -0.0108(12) -0.0097(12)
C22 0.057(2) 0.046(2) 0.0350(18) 0.0090(15) -0.0177(16) -0.0149(17)
C23 0.085(3) 0.057(2) 0.0210(15) 0.0047(15) -0.0128(17) -0.022(2)
C24 0.067(2) 0.045(2) 0.0245(15) -0.0023(14) 0.0086(15) -0.0139(17)
C25 0.0420(16) 0.0264(14) 0.0222(13) 0.0024(11) 0.0052(11) -0.0084(12)
C26 0.0366(15) 0.0220(13) 0.0273(13) 0.0024(11) 0.0112(11) -0.0040(11)
C27 0.053(2) 0.0320(16) 0.0385(17) -0.0010(13) 0.0259(15) 0.0016(14)
C28 0.0399(18) 0.0360(18) 0.065(2) 0.0028(16) 0.0288(17) 0.0076(14)
C29 0.0272(14) 0.0308(16) 0.058(2) 0.0097(14) 0.0122(14) 0.0049(12)
C30 0.0243(13) 0.0231(13) 0.0365(15) 0.0054(11) 0.0065(11) 0.0002(10)
C31 0.069(3) 0.045(2) 0.046(2) 0.0123(17) 0.0121(19) 0.0101(19)
C32 0.071(3) 0.041(2) 0.047(2) 0.0051(16) 0.0065(19) -0.0096(19)
C33 0.070(3) 0.116(5) 0.056(3) 0.022(3) 0.028(2) 0.033(3)
N1 0.0203(10) 0.0208(11) 0.0305(12) 0.0004(9) 0.0015(9) -0.0001(8)
N2 0.0226(10) 0.0238(11) 0.0224(10) -0.0031(9) 0.0027(8) 0.0023(8)
N3 0.0207(10) 0.0225(11) 0.0234(11) 0.0014(8) 0.0036(8) 0.0005(8)
N4 0.0211(11) 0.0239(11) 0.0410(14) 0.0037(10) 0.0006(10) -0.0009(9)
N5 0.0311(12) 0.0209(11) 0.0224(11) 0.0036(9) -0.0012(9) -0.0062(9)
N6 0.0253(11) 0.0193(10) 0.0262(11) 0.0026(9) 0.0063(9) -0.0009(9)
N7 0.0413(15) 0.0489(17) 0.0337(14) 0.0090(13) 0.0065(12) 0.0026(13)
F1 0.0590(13) 0.0432(12) 0.0408(11) 0.0046(9) 0.0041(10) -0.0122(10)
F2 0.0666(14) 0.0510(13) 0.0393(11) -0.0167(10) -0.0021(10) 0.0069(11)
F3 0.096(2) 0.0600(16) 0.0449(13) 0.0106(11) -0.0095(13) -0.0398(14)
F4 0.0373(10) 0.0705(15) 0.0404(11) -0.0194(11) 0.0072(8) -0.0031(10)
F5 0.0454(11) 0.0465(12) 0.0501(12) -0.0108(10) -0.0161(9) 0.0100(10)
F6 0.0401(11) 0.0702(16) 0.0528(13) -0.0081(11) -0.0164(10) -0.0011(11)
F7 0.194(4) 0.0381(14) 0.0693(18) -0.0010(13) 0.060(2) 0.0079(19)
F8 0.0491(15) 0.147(3) 0.080(2) 0.044(2) -0.0203(14) -0.0250(18)
F9 0.123(3) 0.0427(14) 0.083(2) 0.0035(13) 0.0532(19) 0.0155(15)
F10 0.0480(14) 0.104(2) 0.0597(16) 0.0153(15) 0.0040(11) -0.0063(14)
F11 0.096(2) 0.0692(17) 0.0310(11) 0.0154(11) -0.0079(12) -0.0029(15)
F12 0.0730(16) 0.0620(15) 0.0318(10) 0.0039(10) 0.0108(10) -0.0067(12)
P1 0.0338(4) 0.0343(4) 0.0274(4) -0.0016(3) -0.0028(3) -0.0044(3)
P2 0.0374(4) 0.0323(4) 0.0279(4) -0.0002(3) 0.0020(3) 0.0028(3)
Ni1 0.01903(17) 0.01914(17) 0.01999(17) 0.00072(12) 0.00062(12) -0.00025(12)
O1 0.078(2) 0.0561(18) 0.0508(16) 0.0164(14) 0.0259(15) 0.0024(15)

loop_
_atom_type_symbol
_atom_type_description
_atom_type_scat_dispersion_real
_atom_type_scat_dispersion_imag
_atom_type_scat_source
C C 0.0033 0.0016 'International Tables Vol C Tables 4.2.6.8 and 6.1.1.4'
H H 0.0000 0.0000 'International Tables Vol C Tables 4.2.6.8 and 6.1.1.4'
N N 0.0061 0.0033 'International Tables Vol C Tables 4.2.6.8 and 6.1.1.4'
F F 0.0171 0.0103 'International Tables Vol C Tables 4.2.6.8 and 6.1.1.4'
P P 0.1023 0.0942 'International Tables Vol C Tables 4.2.6.8 and 6.1.1.4'
Ni Ni 0.3393 1.1124 'International Tables Vol C Tables 4.2.6.8 and 6.1.1.4'
O O 0.0106 0.0060 'International Tables Vol C Tables 4.2.6.8 and 6.1.1.4'

loop_
_geom_angle_atom_site_label_1
_geom_angle_atom_site_label_2
_geom_angle_atom_site_label_3
_geom_angle
_geom_angle_site_symmetry_1
_geom_angle_site_symmetry_3
_geom_angle_publ_flag
N1 C1 C2 122.2(3) . . ?
N1 C1 H1 118.9 . . ?
C2 C1 H1 118.9 . . ?
C3 C2 C1 118.9(3) . . ?
C3 C2 H2 120.6 . . ?
C1 C2 H2 120.6 . . ?
C2 C3 C4 119.5(3) . . ?
C2 C3 H3 120.2 . . ?
C4 C3 H3 120.2 . . ?
C3 C4 C5 118.9(3) . . ?
C3 C4 H4 120.6 . . ?
C5 C4 H4 120.6 . . ?
N1 C5 C4 121.8(3) . . ?
N1 C5 C6 115.3(2) . . ?
C4 C5 C6 122.9(3) . . ?
N2 C6 C7 120.8(3) . . ?
N2 C6 C5 113.2(2) . . ?
C7 C6 C5 126.0(3) . . ?
C8 C7 C6 118.2(3) . . ?
C8 C7 H7 120.9 . . ?
C6 C7 H7 120.9 . . ?
C9 C8 C7 120.5(3) . . ?
C9 C8 H8 119.7 . . ?
C7 C8 H8 119.7 . . ?
C8 C9 C10 118.4(3) . . ?
C8 C9 H9 120.8 . . ?
C10 C9 H9 120.8 . . ?
N2 C10 C9 120.7(3) . . ?
N2 C10 C11 113.3(2) . . ?
C9 C10 C11 126.0(3) . . ?
N3 C11 C12 121.5(3) . . ?
N3 C11 C10 115.0(2) . . ?
C12 C11 C10 123.5(3) . . ?
C13 C12 C11 119.4(3) . . ?
C13 C12 H12 120.3 . . ?
C11 C12 H12 120.3 . . ?
C14 C13 C12 118.8(3) . . ?
C14 C13 H13 120.6 . . ?
C12 C13 H13 120.6 . . ?
C13 C14 C15 119.0(3) . . ?
C13 C14 H14 120.5 . . ?
C15 C14 H14 120.5 . . ?
N3 C15 C14 122.8(3) . . ?
N3 C15 H15 118.6 . . ?
C14 C15 H15 118.6 . . ?
N4 C16 C17 122.0(4) . . ?
N4 C16 H16 119.0 . . ?
C17 C16 H16 119.0 . . ?
C18 C17 C16 118.6(4) . . ?
C18 C17 H17 120.7 . . ?
C16 C17 H17 120.7 . . ?
C17 C18 C19 120.5(3) . . ?
C17 C18 H18 119.7 . . ?
C19 C18 H18 119.7 . . ?
C18 C19 C20 118.1(4) . . ?
C18 C19 H19 120.9 . . ?
C20 C19 H19 120.9 . . ?
N4 C20 C19 121.2(3) . . ?
N4 C20 C21 115.0(3) . . ?
C19 C20 C21 123.8(3) . . ?
N5 C21 C22 120.4(3) . . ?
N5 C21 C20 113.7(3) . . ?
C22 C21 C20 125.9(3) . . ?
C23 C22 C21 117.9(4) . . ?
C23 C22 H22 121.0 . . ?
C21 C22 H22 121.0 . . ?
C22 C23 C24 121.4(3) . . ?
C22 C23 H23 119.3 . . ?
C24 C23 H23 119.3 . . ?
C25 C24 C23 118.0(4) . . ?
C25 C24 H24 121.0 . . ?
C23 C24 H24 121.0 . . ?
N5 C25 C24 120.5(3) . . ?
N5 C25 C26 113.5(2) . . ?
C24 C25 C26 126.0(3) . . ?
N6 C26 C27 121.3(3) . . ?
N6 C26 C25 115.0(3) . . ?
C27 C26 C25 123.7(3) . . ?
C26 C27 C28 118.8(3) . . ?
C26 C27 H27 120.6 . . ?
C28 C27 H27 120.6 . . ?
C29 C28 C27 119.9(3) . . ?
C29 C28 H28 120.1 . . ?
C27 C28 H28 120.1 . . ?
C28 C29 C30 118.0(3) . . ?
C28 C29 H29 121.0 . . ?
C30 C29 H29 121.0 . . ?
N6 C30 C29 122.8(3) . . ?
N6 C30 H30 118.6 . . ?
C29 C30 H30 118.6 . . ?
O1 C31 N7 125.8(4) . . ?
O1 C31 H31 117.1 . . ?
N7 C31 H31 117.1 . . ?
N7 C32 H32A 109.5 . . ?
N7 C32 H32B 109.5 . . ?
H32A C32 H32B 109.5 . . ?
N7 C32 H32C 109.5 . . ?
H32A C32 H32C 109.5 . . ?
H32B C32 H32C 109.5 . . ?
N7 C33 H33A 109.5 . . ?
N7 C33 H33B 109.5 . . ?
H33A C33 H33B 109.5 . . ?
N7 C33 H33C 109.5 . . ?
H33A C33 H33C 109.5 . . ?
H33B C33 H33C 109.5 . . ?
C1 N1 C5 118.8(3) . . ?
C1 N1 Ni1 127.6(2) . . ?
C5 N1 Ni1 113.58(19) . . ?
C6 N2 C10 121.4(2) . . ?
C6 N2 Ni1 119.1(2) . . ?
C10 N2 Ni1 119.10(19) . . ?
C15 N3 C11 118.6(2) . . ?
C15 N3 Ni1 127.41(19) . . ?
C11 N3 Ni1 113.96(18) . . ?
C16 N4 C20 119.6(3) . . ?
C16 N4 Ni1 126.3(2) . . ?
C20 N4 Ni1 113.8(2) . . ?
C25 N5 C21 121.8(3) . . ?
C25 N5 Ni1 119.4(2) . . ?
C21 N5 Ni1 118.8(2) . . ?
C30 N6 C26 119.2(2) . . ?
C30 N6 Ni1 127.17(19) . . ?
C26 N6 Ni1 113.62(19) . . ?
C31 N7 C33 121.6(4) . . ?
C31 N7 C32 120.2(3) . . ?
C33 N7 C32 118.0(4) . . ?
F3 P1 F2 90.88(15) . . ?
F3 P1 F6 90.35(15) . . ?
F2 P1 F6 89.36(13) . . ?
F3 P1 F5 90.44(14) . . ?
F2 P1 F5 90.93(12) . . ?
F6 P1 F5 179.16(15) . . ?
F3 P1 F4 90.75(14) . . ?
F2 P1 F4 178.34(15) . . ?
F6 P1 F4 90.35(13) . . ?
F5 P1 F4 89.34(12) . . ?
F3 P1 F1 179.17(14) . . ?
F2 P1 F1 89.92(13) . . ?
F6 P1 F1 89.86(14) . . ?
F5 P1 F1 89.35(13) . . ?
F4 P1 F1 88.45(13) . . ?
F7 P2 F8 92.6(2) . . ?
F7 P2 F11 90.82(16) . . ?
F8 P2 F11 93.80(16) . . ?
F7 P2 F9 175.0(2) . . ?
F8 P2 F9 91.4(2) . . ?
F11 P2 F9 91.97(16) . . ?
F7 P2 F10 87.9(2) . . ?
F8 P2 F10 177.74(16) . . ?
F11 P2 F10 88.38(15) . . ?
F9 P2 F10 87.98(19) . . ?
F7 P2 F12 88.56(15) . . ?
F8 P2 F12 87.57(15) . . ?
F11 P2 F12 178.52(16) . . ?
F9 P2 F12 88.54(15) . . ?
F10 P2 F12 90.25(14) . . ?
N5 Ni1 N2 176.72(10) . . ?
N5 Ni1 N4 78.61(10) . . ?
N2 Ni1 N4 104.55(10) . . ?
N5 Ni1 N3 102.34(9) . . ?
N2 Ni1 N3 78.45(9) . . ?
N4 Ni1 N3 93.98(9) . . ?
N5 Ni1 N1 100.87(9) . . ?
N2 Ni1 N1 78.41(10) . . ?
N4 Ni1 N1 90.12(9) . . ?
N3 Ni1 N1 156.79(9) . . ?
N5 Ni1 N6 78.37(10) . . ?
N2 Ni1 N6 98.45(9) . . ?
N4 Ni1 N6 156.94(10) . . ?
N3 Ni1 N6 92.12(9) . . ?
N1 Ni1 N6 92.97(9) . . ?

loop_
_geom_bond_atom_site_label_1
_geom_bond_atom_site_label_2
_geom_bond_distance
_geom_bond_site_symmetry_2
_geom_bond_publ_flag
C1 N1 1.337(4) . ?
C1 C2 1.391(4) . ?
C1 H1 0.9500 . ?
C2 C3 1.378(5) . ?
C2 H2 0.9500 . ?
C3 C4 1.378(5) . ?
C3 H3 0.9500 . ?
C4 C5 1.391(4) . ?
C4 H4 0.9500 . ?
C5 N1 1.352(4) . ?
C5 C6 1.485(4) . ?
C6 N2 1.337(4) . ?
C6 C7 1.392(4) . ?
C7 C8 1.387(5) . ?
C7 H7 0.9500 . ?
C8 C9 1.383(5) . ?
C8 H8 0.9500 . ?
C9 C10 1.389(4) . ?
C9 H9 0.9500 . ?
C10 N2 1.342(4) . ?
C10 C11 1.486(4) . ?
C11 N3 1.353(3) . ?
C11 C12 1.392(4) . ?
C12 C13 1.388(5) . ?
C12 H12 0.9500 . ?
C13 C14 1.377(5) . ?
C13 H13 0.9500 . ?
C14 C15 1.388(4) . ?
C14 H14 0.9500 . ?
C15 N3 1.333(4) . ?
C15 H15 0.9500 . ?
C16 N4 1.341(4) . ?
C16 C17 1.388(5) . ?
C16 H16 0.9500 . ?
C17 C18 1.370(7) . ?
C17 H17 0.9500 . ?
C18 C19 1.387(7) . ?
C18 H18 0.9500 . ?
C19 C20 1.401(4) . ?
C19 H19 0.9500 . ?
C20 N4 1.352(4) . ?
C20 C21 1.478(5) . ?
C21 N5 1.345(4) . ?
C21 C22 1.394(5) . ?
C22 C23 1.377(6) . ?
C22 H22 0.9500 . ?
C23 C24 1.392(6) . ?
C23 H23 0.9500 . ?
C24 C25 1.385(4) . ?
C24 H24 0.9500 . ?
C25 N5 1.344(4) . ?
C25 C26 1.487(4) . ?
C26 N6 1.354(4) . ?
C26 C27 1.390(4) . ?
C27 C28 1.395(6) . ?
C27 H27 0.9500 . ?
C28 C29 1.381(5) . ?
C28 H28 0.9500 . ?
C29 C30 1.389(4) . ?
C29 H29 0.9500 . ?
C30 N6 1.341(4) . ?
C30 H30 0.9500 . ?
C31 O1 1.224(5) . ?
C31 N7 1.328(5) . ?
C31 H31 0.9500 . ?
C32 N7 1.452(5) . ?
C32 H32A 0.9800 . ?
C32 H32B 0.9800 . ?
C32 H32C 0.9800 . ?
C33 N7 1.448(5) . ?
C33 H33A 0.9800 . ?
C33 H33B 0.9800 . ?
C33 H33C 0.9800 . ?
N1 Ni1 2.106(2) . ?
N2 Ni1 1.991(2) . ?
N3 Ni1 2.102(2) . ?
N4 Ni1 2.100(2) . ?
N5 Ni1 1.987(2) . ?
N6 Ni1 2.119(2) . ?
F1 P1 1.612(2) . ?
F2 P1 1.592(2) . ?
F3 P1 1.586(2) . ?
F4 P1 1.602(2) . ?
F5 P1 1.598(2) . ?
F6 P1 1.595(2) . ?
F7 P2 1.572(3) . ?
F8 P2 1.574(3) . ?
F9 P2 1.590(3) . ?
F10 P2 1.596(3) . ?
F11 P2 1.583(2) . ?
F12 P2 1.608(2) . ?

loop_
_geom_torsion_atom_site_label_1
_geom_torsion_atom_site_label_2
_geom_torsion_atom_site_label_3
_geom_torsion_atom_site_label_4
_geom_torsion
_geom_torsion_site_symmetry_1
_geom_torsion_site_symmetry_2
_geom_torsion_site_symmetry_3
_geom_torsion_site_symmetry_4
_geom_torsion_publ_flag
N1 C1 C2 C3 -0.3(5) . . . . ?
C1 C2 C3 C4 -0.8(5) . . . . ?
C2 C3 C4 C5 1.0(5) . . . . ?
C3 C4 C5 N1 -0.2(4) . . . . ?
C3 C4 C5 C6 -179.6(3) . . . . ?
N1 C5 C6 N2 -3.5(4) . . . . ?
C4 C5 C6 N2 175.9(3) . . . . ?
N1 C5 C6 C7 175.8(3) . . . . ?
C4 C5 C6 C7 -4.8(5) . . . . ?
N2 C6 C7 C8 -0.1(5) . . . . ?
C5 C6 C7 C8 -179.4(3) . . . . ?
C6 C7 C8 C9 0.0(5) . . . . ?
C7 C8 C9 C10 0.5(5) . . . . ?
C8 C9 C10 N2 -1.0(5) . . . . ?
C8 C9 C10 C11 177.5(3) . . . . ?
N2 C10 C11 N3 4.1(3) . . . . ?
C9 C10 C11 N3 -174.5(3) . . . . ?
N2 C10 C11 C12 -176.1(3) . . . . ?
C9 C10 C11 C12 5.4(5) . . . . ?
N3 C11 C12 C13 0.6(5) . . . . ?
C10 C11 C12 C13 -179.2(3) . . . . ?
C11 C12 C13 C14 -0.4(5) . . . . ?
C12 C13 C14 C15 -0.1(5) . . . . ?
C13 C14 C15 N3 0.4(5) . . . . ?
N4 C16 C17 C18 0.6(6) . . . . ?
C16 C17 C18 C19 0.2(6) . . . . ?
C17 C18 C19 C20 -0.9(6) . . . . ?
C18 C19 C20 N4 1.0(5) . . . . ?
C18 C19 C20 C21 -177.1(3) . . . . ?
N4 C20 C21 N5 -2.8(4) . . . . ?
C19 C20 C21 N5 175.3(3) . . . . ?
N4 C20 C21 C22 178.3(3) . . . . ?
C19 C20 C21 C22 -3.5(5) . . . . ?
N5 C21 C22 C23 0.7(5) . . . . ?
C20 C21 C22 C23 179.5(3) . . . . ?
C21 C22 C23 C24 -1.1(6) . . . . ?
C22 C23 C24 C25 0.7(6) . . . . ?
C23 C24 C25 N5 0.2(5) . . . . ?
C23 C24 C25 C26 -179.2(3) . . . . ?
N5 C25 C26 N6 -1.4(4) . . . . ?
C24 C25 C26 N6 178.1(3) . . . . ?
N5 C25 C26 C27 178.3(3) . . . . ?
C24 C25 C26 C27 -2.3(5) . . . . ?
N6 C26 C27 C28 -0.3(5) . . . . ?
C25 C26 C27 C28 -179.9(3) . . . . ?
C26 C27 C28 C29 0.2(5) . . . . ?
C27 C28 C29 C30 -0.4(5) . . . . ?
C28 C29 C30 N6 0.8(5) . . . . ?
C2 C1 N1 C5 1.1(4) . . . . ?
C2 C1 N1 Ni1 -179.7(2) . . . . ?
C4 C5 N1 C1 -0.9(4) . . . . ?
C6 C5 N1 C1 178.6(2) . . . . ?
C4 C5 N1 Ni1 179.8(2) . . . . ?
C6 C5 N1 Ni1 -0.7(3) . . . . ?
C7 C6 N2 C10 -0.3(4) . . . . ?
C5 C6 N2 C10 179.1(2) . . . . ?
C7 C6 N2 Ni1 -172.8(2) . . . . ?
C5 C6 N2 Ni1 6.6(3) . . . . ?
C9 C10 N2 C6 0.9(4) . . . . ?
C11 C10 N2 C6 -177.8(2) . . . . ?
C9 C10 N2 Ni1 173.4(2) . . . . ?
C11 C10 N2 Ni1 -5.3(3) . . . . ?
C14 C15 N3 C11 -0.1(4) . . . . ?
C14 C15 N3 Ni1 -179.3(2) . . . . ?
C12 C11 N3 C15 -0.4(4) . . . . ?
C10 C11 N3 C15 179.4(2) . . . . ?
C12 C11 N3 Ni1 178.9(2) . . . . ?
C10 C11 N3 Ni1 -1.3(3) . . . . ?
C17 C16 N4 C20 -0.6(5) . . . . ?
C17 C16 N4 Ni1 173.3(3) . . . . ?
C19 C20 N4 C16 -0.3(4) . . . . ?
C21 C20 N4 C16 178.0(3) . . . . ?
C19 C20 N4 Ni1 -174.8(2) . . . . ?
C21 C20 N4 Ni1 3.4(3) . . . . ?
C24 C25 N5 C21 -0.6(4) . . . . ?
C26 C25 N5 C21 178.9(2) . . . . ?
C24 C25 N5 Ni1 179.8(2) . . . . ?
C26 C25 N5 Ni1 -0.7(3) . . . . ?
C22 C21 N5 C25 0.1(4) . . . . ?
C20 C21 N5 C25 -178.7(2) . . . . ?
C22 C21 N5 Ni1 179.7(2) . . . . ?
C20 C21 N5 Ni1 0.8(3) . . . . ?
C29 C30 N6 C26 -0.9(4) . . . . ?
C29 C30 N6 Ni1 176.4(2) . . . . ?
C27 C26 N6 C30 0.7(4) . . . . ?
C25 C26 N6 C30 -179.7(2) . . . . ?
C27 C26 N6 Ni1 -177.0(2) . . . . ?
C25 C26 N6 Ni1 2.6(3) . . . . ?
O1 C31 N7 C33 177.2(5) . . . . ?
O1 C31 N7 C32 1.5(7) . . . . ?
C25 N5 Ni1 N4 -179.7(2) . . . . ?
C21 N5 Ni1 N4 0.7(2) . . . . ?
C25 N5 Ni1 N3 -88.1(2) . . . . ?
C21 N5 Ni1 N3 92.4(2) . . . . ?
C25 N5 Ni1 N1 92.4(2) . . . . ?
C21 N5 Ni1 N1 -87.2(2) . . . . ?
C25 N5 Ni1 N6 1.6(2) . . . . ?
C21 N5 Ni1 N6 -178.0(2) . . . . ?
C6 N2 Ni1 N4 -92.5(2) . . . . ?
C10 N2 Ni1 N4 94.8(2) . . . . ?
C6 N2 Ni1 N3 176.3(2) . . . . ?
C10 N2 Ni1 N3 3.6(2) . . . . ?
C6 N2 Ni1 N1 -5.5(2) . . . . ?
C10 N2 Ni1 N1 -178.1(2) . . . . ?
C6 N2 Ni1 N6 85.9(2) . . . . ?
C10 N2 Ni1 N6 -86.8(2) . . . . ?
C16 N4 Ni1 N5 -176.4(3) . . . . ?
C20 N4 Ni1 N5 -2.3(2) . . . . ?
C16 N4 Ni1 N2 2.7(3) . . . . ?
C20 N4 Ni1 N2 176.8(2) . . . . ?
C16 N4 Ni1 N3 81.8(3) . . . . ?
C20 N4 Ni1 N3 -104.1(2) . . . . ?
C16 N4 Ni1 N1 -75.4(3) . . . . ?
C20 N4 Ni1 N1 98.8(2) . . . . ?
C16 N4 Ni1 N6 -173.3(2) . . . . ?
C20 N4 Ni1 N6 0.8(4) . . . . ?
C15 N3 Ni1 N5 -5.1(2) . . . . ?
C11 N3 Ni1 N5 175.66(18) . . . . ?
C15 N3 Ni1 N2 178.1(2) . . . . ?
C11 N3 Ni1 N2 -1.08(18) . . . . ?
C15 N3 Ni1 N4 74.1(2) . . . . ?
C11 N3 Ni1 N4 -105.14(19) . . . . ?
C15 N3 Ni1 N1 173.8(2) . . . . ?
C11 N3 Ni1 N1 -5.5(3) . . . . ?
C15 N3 Ni1 N6 -83.7(2) . . . . ?
C11 N3 Ni1 N6 97.11(19) . . . . ?
C1 N1 Ni1 N5 7.2(2) . . . . ?
C5 N1 Ni1 N5 -173.62(19) . . . . ?
C1 N1 Ni1 N2 -176.1(2) . . . . ?
C5 N1 Ni1 N2 3.12(18) . . . . ?
C1 N1 Ni1 N4 -71.3(2) . . . . ?
C5 N1 Ni1 N4 107.96(19) . . . . ?
C1 N1 Ni1 N3 -171.7(2) . . . . ?
C5 N1 Ni1 N3 7.5(3) . . . . ?
C1 N1 Ni1 N6 85.9(2) . . . . ?
C5 N1 Ni1 N6 -94.90(19) . . . . ?
C30 N6 Ni1 N5 -179.7(2) . . . . ?
C26 N6 Ni1 N5 -2.26(19) . . . . ?
C30 N6 Ni1 N2 1.1(2) . . . . ?
C26 N6 Ni1 N2 178.53(19) . . . . ?
C30 N6 Ni1 N4 177.1(2) . . . . ?
C26 N6 Ni1 N4 -5.4(4) . . . . ?
C30 N6 Ni1 N3 -77.6(2) . . . . ?
C26 N6 Ni1 N3 99.90(19) . . . . ?
C30 N6 Ni1 N1 79.8(2) . . . . ?
C26 N6 Ni1 N1 -102.75(19) . . . . ?
